data_7131129
loop_
_publ_author_name
'Lin, Jiawei'
'Cao, Yuechao'
'Liu, Yanbo'
'Li, Maolin'
'Chen, Yifu'
'Zhou, Jianmin'
'Wu, Songgu'
'Gong, Junbo'

_publ_section_title
;
 Structural origins of two-dimensional elastic bending in a nonaromatic
 organic molecular crystal.
;
_journal_issue 5
_journal_name_full 'Chemical communications (Cambridge, England)'
_journal_page_first 619
_journal_page_last 622
_journal_paper_doi 10.1039/d2cc05169a
_journal_volume 59
_journal_year 2023
_chemical_absolute_configuration ad
_chemical_formula_moiety 'C6 H9 N O6'
_chemical_formula_sum 'C6 H9 N O6'
_chemical_formula_weight 191.14
_chemical_name_systematic 'Isosorbide mononitrate'
_space_group_crystal_system tetragonal
_space_group_IT_number 78
_space_group_name_Hall 'P 4cw'
_space_group_name_H-M_alt 'P 43'
_atom_sites_solution_hydrogens mixed
_atom_sites_solution_primary dual
_audit_creation_date 2022-08-10
_audit_creation_method
;
Olex2 1.5
(compiled 2022.04.07 svn.rca3783a0 for OlexSys, GUI svn.r6498)
;
_audit_update_record
;
2022-09-18 deposited with the CCDC.	2022-12-05 downloaded from the CCDC.
;
_cell_angle_alpha 90
_cell_angle_beta 90
_cell_angle_gamma 90
_cell_formula_units_Z 8
_cell_length_a 15.86558(18)
_cell_length_b 15.86558(18)
_cell_length_c 6.49312(13)
_cell_measurement_reflns_used 11168
_cell_measurement_temperature 160.00(10)
_cell_measurement_theta_max 76.2690
_cell_measurement_theta_min 2.7730
_cell_volume 1634.43(4)
_computing_cell_refinement 'CrysAlisPro 1.171.42.63a (Rigaku OD, 2022)'
_computing_data_collection 'CrysAlisPro 1.171.42.63a (Rigaku OD, 2022)'
_computing_data_reduction 'CrysAlisPro 1.171.42.63a (Rigaku OD, 2022)'
_computing_molecular_graphics 'Olex2 1.5 (Dolomanov et al., 2009)'
_computing_publication_material 'Olex2 1.5 (Dolomanov et al., 2009)'
_computing_structure_refinement 'SHELXL 2018/3 (Sheldrick, 2015)'
_computing_structure_solution 'SHELXT  (Sheldrick, 2015)'
_diffrn_ambient_environment N~2~
_diffrn_ambient_temperature 160.00(10)
_diffrn_detector 'Hybrid Pixel Array Detector'
_diffrn_detector_area_resol_mean 10.0000
_diffrn_detector_type HyPix
_diffrn_measured_fraction_theta_full 1.000
_diffrn_measured_fraction_theta_max 0.956
_diffrn_measurement_details
;
List of Runs (angles in degrees, time in seconds):

  # Type    Start    End  Width  t~exp~   \w     \q     \k     \f   Frames
#--------------------------------------------------------------------------
  1  \w    -96.00 -67.00   0.50    1.00    --  -47.23 -17.00 111.00   58
  2  \w     55.00  80.00   0.50    1.00    --   47.23  17.00 -79.00   50
  3  \w     23.00  86.00   0.50    1.00    --   47.23-125.00  47.00  126
  4  \w   -149.00-117.00   0.50    4.00    -- -100.00 -17.00 111.00   64
  5  \w   -147.00-122.00   0.50    4.00    -- -100.00-125.00  47.00   50
  6  \w   -104.00 -42.00   0.50    4.00    -- -100.00 110.00  42.00  124
  7  \w     90.00 124.00   0.50    4.00    --  103.33-146.00-118.00   68
  8  \w    111.00 136.00   0.50    4.00    --  103.33  17.00 -79.00   50
  9  \w    111.00 137.00   0.50    4.00    --  103.33 146.00 -68.00   52
 10  \w    121.00 156.00   0.50    4.00    --  103.33 110.00  42.00   70
 11  \w   -117.00 -33.00   0.50    1.00    --  -47.23 -57.00 -30.00  168
 12  \w     33.00  70.00   0.50    1.00    --   47.23  57.00   0.00   74
 13  \w     44.00  69.00   0.50    1.00    --   47.23  19.00   0.00   50
 14  \w     29.00  56.00   0.50    1.00    --   47.23  77.00  30.00   54
 15  \w     41.00  67.00   0.50    1.00    --   47.23  37.00   0.00   52
 16  \w   -116.00 -82.00   0.50    4.00    -- -100.00 -69.00  -7.91   68
 17  \w   -167.00 -82.00   0.50    4.00    -- -100.00 -68.00  13.99  170
 18  \w   -105.00 -80.00   0.50    4.00    -- -100.00 -74.00   5.05   50
 19  \w   -172.00 -82.00   0.50    4.00    -- -100.00 -68.00   8.48  180
 20  \w   -106.00 -80.00   0.50    4.00    -- -100.00 -74.00  33.48   52
 21  \w   -105.00 -79.00   0.50    4.00    -- -100.00 -77.00  30.00   52
 22  \w   -132.00 -82.00   0.50    4.00    -- -100.00 -67.00  30.65  100
 23  \w   -113.00 -80.00   0.50    4.00    -- -100.00 -77.00  60.00   66
 24  \w   -107.00 -82.00   0.50    4.00    -- -100.00 -73.00  10.99   50
 25  \w   -112.00 -81.00   0.50    4.00    -- -100.00 -74.00  47.96   62
 26  \w   -172.00 -80.00   0.50    4.00    -- -100.00 -81.00  78.61  184
 27  \w   -103.00 -78.00   0.50    4.00    -- -100.00 -77.00   0.00   50
 28  \w   -107.00 -82.00   0.50    4.00    -- -100.00 -70.00 -13.26   50
 29  \w   -154.00 -80.00   0.50    4.00    -- -100.00 -73.00  27.80  148
 30  \w     49.00  74.00   0.50    4.00    --  103.33 -61.00 -60.00   50
 31  \w     34.00  66.00   0.50    4.00    --  103.33 -61.00   0.00   64
 32  \w     36.00  74.00   0.50    4.00    --  103.33 -61.00  90.00   76
;
_diffrn_measurement_device 'four-circle diffractometer'
_diffrn_measurement_device_type 'ROD, Synergy Custom system, HyPix'
_diffrn_measurement_method '\w scans'
_diffrn_orient_matrix_type 'CrysAlisPro convention (1999,Acta A55,543-557)'
_diffrn_orient_matrix_UB_11 -0.0948155000
_diffrn_orient_matrix_UB_12 0.0064672000
_diffrn_orient_matrix_UB_13 -0.0482077000
_diffrn_orient_matrix_UB_21 0.0077644000
_diffrn_orient_matrix_UB_22 0.0966118000
_diffrn_orient_matrix_UB_23 -0.0142819000
_diffrn_orient_matrix_UB_31 0.0191672000
_diffrn_orient_matrix_UB_32 -0.0072725000
_diffrn_orient_matrix_UB_33 -0.2320136000
_diffrn_radiation_monochromator mirror
_diffrn_radiation_probe x-ray
_diffrn_radiation_type 'Cu K\a'
_diffrn_radiation_wavelength 1.54184
_diffrn_reflns_av_R_equivalents 0.0300
_diffrn_reflns_av_unetI/netI 0.0243
_diffrn_reflns_Laue_measured_fraction_full 1.000
_diffrn_reflns_Laue_measured_fraction_max 0.956
_diffrn_reflns_limit_h_max 19
_diffrn_reflns_limit_h_min -17
_diffrn_reflns_limit_k_max 19
_diffrn_reflns_limit_k_min -19
_diffrn_reflns_limit_l_max 7
_diffrn_reflns_limit_l_min -7
_diffrn_reflns_number 15280
_diffrn_reflns_point_group_measured_fraction_full 0.974
_diffrn_reflns_point_group_measured_fraction_max 0.916
_diffrn_reflns_theta_full 67.684
_diffrn_reflns_theta_max 76.521
_diffrn_reflns_theta_min 2.785
_diffrn_source 'Rotating-anode X-ray tube'
_diffrn_source_type 'Rigaku (Cu) X-ray Source'
_exptl_absorpt_coefficient_mu 1.244
_exptl_absorpt_correction_T_max 1.00000
_exptl_absorpt_correction_T_min 0.39568
_exptl_absorpt_correction_type multi-scan
_exptl_absorpt_process_details
;
CrysAlisPro 1.171.42.63a (Rigaku Oxford Diffraction, 2022)
Empirical absorption correction using spherical harmonics,
implemented in SCALE3 ABSPACK scaling algorithm.
;
_exptl_crystal_colour colourless
_exptl_crystal_colour_primary colourless
_exptl_crystal_density_diffrn 1.554
_exptl_crystal_description needle
_exptl_crystal_F_000 800
_exptl_crystal_size_max 0.15
_exptl_crystal_size_mid 0.03
_exptl_crystal_size_min 0.03
_refine_diff_density_max 0.123
_refine_diff_density_min -0.176
_refine_diff_density_rms 0.032
_refine_ls_abs_structure_details
;
 Flack x determined using 1249 quotients [(I+)-(I-)]/[(I+)+(I-)]
 (Parsons, Flack and Wagner, Acta Cryst. B69 (2013) 249-259).
;
_refine_ls_abs_structure_Flack 0.01(8)
_refine_ls_extinction_method none
_refine_ls_goodness_of_fit_ref 1.068
_refine_ls_hydrogen_treatment mixed
_refine_ls_matrix_type full
_refine_ls_number_parameters 240
_refine_ls_number_reflns 3159
_refine_ls_number_restraints 1
_refine_ls_restrained_S_all 1.068
_refine_ls_R_factor_all 0.0277
_refine_ls_R_factor_gt 0.0263
_refine_ls_shift/su_max 0.000
_refine_ls_shift/su_mean 0.000
_refine_ls_structure_factor_coef Fsqd
_refine_ls_weighting_details 'w=1/[\s^2^(Fo^2^)+(0.0385P)^2^+0.1723P] where P=(Fo^2^+2Fc^2^)/3'
_refine_ls_weighting_scheme calc
_refine_ls_wR_factor_gt 0.0684
_refine_ls_wR_factor_ref 0.0690
_reflns_Friedel_coverage 0.756
_reflns_Friedel_fraction_full 0.943
_reflns_Friedel_fraction_max 0.868
_reflns_number_gt 3034
_reflns_number_total 3159
_reflns_threshold_expression 'I > 2\s(I)'
_cod_data_source_file d2cc05169a2.cif
_cod_data_source_block IMN
_cod_depositor_comments 'Adding full bibliography for 7131129--7131130.cif.'
_cod_original_cell_volume 1634.43(5)
_cod_database_code 7131129
_shelx_shelxl_version_number 2018/3
_shelx_space_group_comment
;
The symmetry employed for this shelxl refinement is uniquely defined
by the following loop, which should always be used as a source of
symmetry information in preference to the above space-group names.
They are only intended as comments.
;
_shelx_estimated_absorpt_t_max 0.964
_shelx_estimated_absorpt_t_min 0.835
_olex2_refinement_description
;
1. Fixed Uiso
 At 1.2 times of:
  All C(H) groups, All C(H,H) groups
 At 1.5 times of:
  All O(H) groups
2.a Ternary CH refined with riding coordinates:
 C23(H23), C1(H1), C3(H3), C5(H5), C7(H7), C9(H9), C11(H11), C13(H13)
2.b Secondary CH2 refined with riding coordinates:
 C43(H43A,H43B), C35(H35A,H35B), C15(H15A,H15B), C18(H18A,H18B)
2.c Idealised tetrahedral OH refined as rotating group:
 O33(H33)
;
_olex2_submission_special_instructions 'No special instructions were received'
_oxdiff_exptl_absorpt_empirical_details
;
Empirical correction (ABSPACK) includes:
- Absorption correction using spherical harmonics
- Frame scaling
;
_oxdiff_exptl_absorpt_empirical_full_max 1.789
_oxdiff_exptl_absorpt_empirical_full_min 0.570

loop_
_space_group_symop_operation_xyz
'x, y, z'
'-x, -y, z+1/2'
'-y, x, z+3/4'
'y, -x, z+1/4'

loop_
_atom_site_label
_atom_site_type_symbol
_atom_site_fract_x
_atom_site_fract_y
_atom_site_fract_z
_atom_site_U_iso_or_equiv
_atom_site_adp_type
_atom_site_occupancy
_atom_site_site_symmetry_order
_atom_site_calc_flag
_atom_site_refinement_flags_posn
_atom_site_refinement_flags_adp
_atom_site_refinement_flags_occupancy
_atom_site_disorder_assembly
_atom_site_disorder_group
O28 O 0.78010(8) 0.09921(8) 0.1383(2) 0.0293(3) Uani 1 1 d . . . . .
O29 O 0.76376(8) 0.46831(8) 0.1965(2) 0.0319(3) Uani 1 1 d . . . . .
O25 O 0.66863(8) 0.18971(8) 0.3459(2) 0.0304(3) Uani 1 1 d . . . . .
O26 O 0.82504(9) 0.17711(9) 0.5880(2) 0.0342(3) Uani 1 1 d . . . . .
O33 O 0.96012(8) 0.08403(9) 0.1961(3) 0.0348(3) Uani 1 1 d . . . . .
H33 H 0.997223 0.070705 0.282448 0.052 Uiso 1 1 calc R U . . .
O24 O 0.88781(9) 0.37587(9) 0.3630(2) 0.0350(3) Uani 1 1 d . . . . .
O41 O 0.73888(9) 0.36658(9) 0.6321(2) 0.0361(3) Uani 1 1 d . . . . .
O27 O 0.59972(9) 0.09578(10) 0.1519(3) 0.0438(4) Uani 1 1 d . . . . .
O34 O 0.58001(10) 0.45613(10) 0.3003(3) 0.0439(4) Uani 1 1 d . . . . .
O30 O 0.95279(10) 0.48248(11) 0.2024(3) 0.0484(4) Uani 1 1 d . . . . .
O39 O 0.60843(11) 0.22716(11) 0.0602(3) 0.0465(4) Uani 1 1 d . . . . .
N22 N 0.62171(10) 0.16752(12) 0.1711(3) 0.0346(4) Uani 1 1 d . . . . .
O37 O 0.95488(11) 0.35501(13) 0.0772(3) 0.0532(5) Uani 1 1 d . . . . .
N38 N 0.93562(10) 0.40886(13) 0.2007(3) 0.0388(4) Uani 1 1 d . . . . .
C43 C 0.84003(12) 0.16726(12) 0.1247(3) 0.0297(4) Uani 1 1 d . . . . .
H43A H 0.812775 0.221858 0.156486 0.036 Uiso 1 1 calc R U . . .
H43B H 0.864872 0.170247 -0.014982 0.036 Uiso 1 1 calc R U . . .
C35 C 0.70841(12) 0.39719(13) 0.1698(3) 0.0331(4) Uani 1 1 d . . . . .
H35A H 0.740777 0.343846 0.171996 0.040 Uiso 1 1 calc R U . . .
H35B H 0.677967 0.401224 0.037033 0.040 Uiso 1 1 calc R U . . .
C23 C 0.64726(12) 0.40055(12) 0.3482(3) 0.0309(4) Uani 1 1 d . . . . .
H23 H 0.625677 0.343034 0.382607 0.037 Uiso 1 1 calc R U . . .
C1 C 0.77402(12) 0.07565(12) 0.3483(3) 0.0291(4) Uani 1 1 d . . . . .
H1 H 0.770951 0.012957 0.362330 0.035 Uiso 1 1 calc R U . . .
C3 C 0.69949(12) 0.11841(12) 0.4636(3) 0.0310(4) Uani 1 1 d . . . . .
H3 H 0.653728 0.077655 0.499668 0.037 Uiso 1 1 calc R U . . .
C5 C 0.90641(12) 0.14665(12) 0.2821(3) 0.0304(4) Uani 1 1 d . . . . .
H5 H 0.938519 0.197836 0.325927 0.036 Uiso 1 1 calc R U . . .
C7 C 0.70172(13) 0.43516(13) 0.5215(3) 0.0329(4) Uani 1 1 d . . . . .
H7 H 0.669354 0.473692 0.614264 0.039 Uiso 1 1 calc R U . . .
C9 C 0.77470(12) 0.48126(12) 0.4113(3) 0.0308(4) Uani 1 1 d . . . . .
H9 H 0.773490 0.542819 0.444186 0.037 Uiso 1 1 calc R U . . .
C11 C 0.85342(12) 0.11046(12) 0.4576(3) 0.0316(4) Uani 1 1 d . . . . .
H11 H 0.884183 0.065760 0.535911 0.038 Uiso 1 1 calc R U . . .
C13 C 0.85513(13) 0.43973(13) 0.5022(3) 0.0345(5) Uani 1 1 d . . . . .
H13 H 0.898856 0.482248 0.541105 0.041 Uiso 1 1 calc R U . . .
C15 C 0.74144(13) 0.15571(14) 0.6520(3) 0.0361(4) Uani 1 1 d . . . . .
H15A H 0.710759 0.206478 0.699346 0.043 Uiso 1 1 calc R U . . .
H15B H 0.742902 0.114160 0.765726 0.043 Uiso 1 1 calc R U . . .
C18 C 0.82232(13) 0.39160(15) 0.6863(4) 0.0389(5) Uani 1 1 d . . . . .
H18A H 0.857964 0.341680 0.714385 0.047 Uiso 1 1 calc R U . . .
H18B H 0.821666 0.427906 0.810337 0.047 Uiso 1 1 calc R U . . .
H34 H 0.5378(18) 0.4420(17) 0.378(5) 0.047(7) Uiso 1 1 d . . . . .

loop_
_atom_site_aniso_label
_atom_site_aniso_U_11
_atom_site_aniso_U_22
_atom_site_aniso_U_33
_atom_site_aniso_U_23
_atom_site_aniso_U_13
_atom_site_aniso_U_12
O28 0.0298(6) 0.0339(6) 0.0240(7) -0.0034(5) -0.0024(5) -0.0023(5)
O29 0.0321(6) 0.0373(7) 0.0263(7) 0.0027(6) 0.0011(6) -0.0022(6)
O25 0.0310(6) 0.0348(7) 0.0254(7) -0.0064(5) -0.0059(5) 0.0008(6)
O26 0.0370(7) 0.0395(7) 0.0261(8) -0.0081(6) -0.0050(6) 0.0009(6)
O33 0.0283(7) 0.0376(7) 0.0385(8) -0.0095(7) -0.0068(6) 0.0066(6)
O24 0.0326(7) 0.0374(7) 0.0349(8) 0.0046(6) 0.0028(6) -0.0004(6)
O41 0.0388(7) 0.0373(7) 0.0320(8) 0.0094(6) -0.0013(6) -0.0026(6)
O27 0.0395(8) 0.0521(9) 0.0398(10) -0.0124(7) -0.0016(7) -0.0162(7)
O34 0.0307(7) 0.0469(9) 0.0540(11) 0.0243(8) 0.0111(7) 0.0102(6)
O30 0.0354(7) 0.0510(10) 0.0588(11) 0.0221(8) 0.0017(8) -0.0010(7)
O39 0.0482(9) 0.0586(10) 0.0326(9) 0.0039(7) -0.0112(7) 0.0014(8)
N22 0.0265(8) 0.0483(10) 0.0289(10) -0.0080(8) -0.0016(7) -0.0053(7)
O37 0.0452(9) 0.0752(12) 0.0391(10) 0.0009(9) 0.0053(7) 0.0095(8)
N38 0.0266(8) 0.0555(12) 0.0344(10) 0.0110(9) 0.0000(7) 0.0039(8)
C43 0.0288(9) 0.0310(9) 0.0293(11) 0.0006(8) -0.0019(8) -0.0006(7)
C35 0.0290(9) 0.0368(10) 0.0335(12) -0.0012(8) 0.0008(8) -0.0012(8)
C23 0.0276(9) 0.0299(9) 0.0351(11) 0.0072(8) 0.0031(8) 0.0035(7)
C1 0.0349(10) 0.0273(9) 0.0250(10) -0.0013(7) -0.0017(8) 0.0006(7)
C3 0.0358(10) 0.0317(9) 0.0254(10) 0.0003(8) 0.0018(8) -0.0021(8)
C5 0.0294(9) 0.0292(9) 0.0325(11) -0.0070(8) -0.0042(8) 0.0016(7)
C7 0.0378(10) 0.0290(9) 0.0319(11) 0.0026(8) 0.0055(8) 0.0044(8)
C9 0.0380(10) 0.0282(9) 0.0262(10) 0.0012(8) 0.0016(8) -0.0010(7)
C11 0.0380(10) 0.0304(9) 0.0264(11) -0.0022(8) -0.0064(8) 0.0051(8)
C13 0.0373(10) 0.0348(10) 0.0313(12) -0.0002(8) -0.0026(8) -0.0046(9)
C15 0.0415(11) 0.0403(10) 0.0265(11) -0.0025(8) -0.0007(9) 0.0008(9)
C18 0.0423(11) 0.0447(11) 0.0296(12) 0.0019(9) -0.0050(9) -0.0012(9)

loop_
_atom_type_symbol
_atom_type_description
_atom_type_scat_dispersion_real
_atom_type_scat_dispersion_imag
_atom_type_scat_source
C C 0.0181 0.0091 'International Tables Vol C Tables 4.2.6.8 and 6.1.1.4'
H H 0.0000 0.0000 'International Tables Vol C Tables 4.2.6.8 and 6.1.1.4'
N N 0.0311 0.0180 'International Tables Vol C Tables 4.2.6.8 and 6.1.1.4'
O O 0.0492 0.0322 'International Tables Vol C Tables 4.2.6.8 and 6.1.1.4'

loop_
_geom_angle_atom_site_label_1
_geom_angle_atom_site_label_2
_geom_angle_atom_site_label_3
_geom_angle
_geom_angle_site_symmetry_1
_geom_angle_site_symmetry_3
_geom_angle_publ_flag
C1 O28 C43 107.53(15) . . ?
C9 O29 C35 107.83(15) . . ?
N22 O25 C3 114.19(14) . . ?
C11 O26 C15 106.79(15) . . ?
C5 O33 H33 109.5 . . ?
N38 O24 C13 113.62(15) . . ?
C18 O41 C7 107.14(16) . . ?
C23 O34 H34 107.0(19) . . ?
O27 N22 O25 118.56(18) . . ?
O27 N22 O39 129.17(19) . . ?
O39 N22 O25 112.26(16) . . ?
O30 N38 O24 118.7(2) . . ?
O30 N38 O37 129.5(2) . . ?
O37 N38 O24 111.82(19) . . ?
O28 C43 H43A 110.8 . . ?
O28 C43 H43B 110.8 . . ?
O28 C43 C5 104.93(15) . . ?
H43A C43 H43B 108.8 . . ?
C5 C43 H43A 110.8 . . ?
C5 C43 H43B 110.8 . . ?
O29 C35 H35A 110.6 . . ?
O29 C35 H35B 110.6 . . ?
O29 C35 C23 105.73(17) . . ?
H35A C35 H35B 108.7 . . ?
C23 C35 H35A 110.6 . . ?
C23 C35 H35B 110.6 . . ?
O34 C23 C35 109.67(17) . . ?
O34 C23 H23 111.0 . . ?
O34 C23 C7 111.40(17) . . ?
C35 C23 H23 111.0 . . ?
C35 C23 C7 102.43(15) . . ?
C7 C23 H23 111.0 . . ?
O28 C1 H1 110.7 . . ?
O28 C1 C3 113.56(16) . . ?
O28 C1 C11 106.95(16) . . ?
C3 C1 H1 110.7 . . ?
C11 C1 H1 110.7 . . ?
C11 C1 C3 104.05(15) . . ?
O25 C3 C1 110.09(16) . . ?
O25 C3 H3 112.5 . . ?
O25 C3 C15 105.62(15) . . ?
C1 C3 H3 112.5 . . ?
C15 C3 C1 103.01(16) . . ?
C15 C3 H3 112.5 . . ?
O33 C5 C43 107.72(16) . . ?
O33 C5 H5 111.9 . . ?
O33 C5 C11 111.09(16) . . ?
C43 C5 H5 111.9 . . ?
C43 C5 C11 101.73(16) . . ?
C11 C5 H5 111.9 . . ?
O41 C7 C23 109.32(16) . . ?
O41 C7 H7 112.0 . . ?
O41 C7 C9 106.48(15) . . ?
C23 C7 H7 112.0 . . ?
C23 C7 C9 104.69(16) . . ?
C9 C7 H7 112.0 . . ?
O29 C9 C7 107.15(16) . . ?
O29 C9 H9 110.4 . . ?
O29 C9 C13 114.35(16) . . ?
C7 C9 H9 110.4 . . ?
C7 C9 C13 103.81(16) . . ?
C13 C9 H9 110.4 . . ?
O26 C11 C1 106.24(15) . . ?
O26 C11 C5 109.73(15) . . ?
O26 C11 H11 112.2 . . ?
C1 C11 H11 112.2 . . ?
C5 C11 C1 103.90(16) . . ?
C5 C11 H11 112.2 . . ?
O24 C13 C9 110.64(16) . . ?
O24 C13 H13 112.3 . . ?
O24 C13 C18 105.22(16) . . ?
C9 C13 H13 112.3 . . ?
C18 C13 C9 103.42(17) . . ?
C18 C13 H13 112.3 . . ?
O26 C15 C3 105.41(17) . . ?
O26 C15 H15A 110.7 . . ?
O26 C15 H15B 110.7 . . ?
C3 C15 H15A 110.7 . . ?
C3 C15 H15B 110.7 . . ?
H15A C15 H15B 108.8 . . ?
O41 C18 C13 105.37(17) . . ?
O41 C18 H18A 110.7 . . ?
O41 C18 H18B 110.7 . . ?
C13 C18 H18A 110.7 . . ?
C13 C18 H18B 110.7 . . ?
H18A C18 H18B 108.8 . . ?

loop_
_geom_bond_atom_site_label_1
_geom_bond_atom_site_label_2
_geom_bond_distance
_geom_bond_site_symmetry_2
_geom_bond_publ_flag
O28 C43 1.441(2) . ?
O28 C1 1.418(3) . ?
O29 C35 1.440(2) . ?
O29 C9 1.420(3) . ?
O25 N22 1.402(2) . ?
O25 C3 1.450(2) . ?
O26 C11 1.428(2) . ?
O26 C15 1.431(3) . ?
O33 H33 0.8400 . ?
O33 C5 1.423(2) . ?
O24 N38 1.400(2) . ?
O24 C13 1.453(3) . ?
O41 C7 1.431(2) . ?
O41 C18 1.426(3) . ?
O27 N22 1.197(2) . ?
O34 C23 1.419(2) . ?
O34 H34 0.87(3) . ?
O30 N38 1.199(3) . ?
O39 N22 1.208(3) . ?
O37 N38 1.211(3) . ?
C43 H43A 0.9900 . ?
C43 H43B 0.9900 . ?
C43 C5 1.504(3) . ?
C35 H35A 0.9900 . ?
C35 H35B 0.9900 . ?
C35 C23 1.512(3) . ?
C23 H23 1.0000 . ?
C23 C7 1.521(3) . ?
C1 H1 1.0000 . ?
C1 C3 1.555(3) . ?
C1 C11 1.548(3) . ?
C3 H3 1.0000 . ?
C3 C15 1.513(3) . ?
C5 H5 1.0000 . ?
C5 C11 1.528(3) . ?
C7 H7 1.0000 . ?
C7 C9 1.545(3) . ?
C9 H9 1.0000 . ?
C9 C13 1.553(3) . ?
C11 H11 1.0000 . ?
C13 H13 1.0000 . ?
C13 C18 1.511(3) . ?
C15 H15A 0.9900 . ?
C15 H15B 0.9900 . ?
C18 H18A 0.9900 . ?
C18 H18B 0.9900 . ?

loop_
_geom_torsion_atom_site_label_1
_geom_torsion_atom_site_label_2
_geom_torsion_atom_site_label_3
_geom_torsion_atom_site_label_4
_geom_torsion
_geom_torsion_site_symmetry_1
_geom_torsion_site_symmetry_2
_geom_torsion_site_symmetry_3
_geom_torsion_site_symmetry_4
_geom_torsion_publ_flag
O28 C43 C5 O33 78.58(19) . . . . ?
O28 C43 C5 C11 -38.30(18) . . . . ?
O28 C1 C3 O25 -16.2(2) . . . . ?
O28 C1 C3 C15 -128.42(17) . . . . ?
O28 C1 C11 O26 110.10(17) . . . . ?
O28 C1 C11 C5 -5.65(18) . . . . ?
O29 C35 C23 O34 84.1(2) . . . . ?
O29 C35 C23 C7 -34.30(19) . . . . ?
O29 C9 C13 O24 -17.5(2) . . . . ?
O29 C9 C13 C18 -129.69(18) . . . . ?
O25 C3 C15 O26 -84.02(18) . . . . ?
O33 C5 C11 O26 158.53(15) . . . . ?
O33 C5 C11 C1 -88.22(17) . . . . ?
O24 C13 C18 O41 -84.7(2) . . . . ?
O41 C7 C9 O29 112.42(17) . . . . ?
O41 C7 C9 C13 -8.9(2) . . . . ?
O34 C23 C7 O41 151.46(16) . . . . ?
O34 C23 C7 C9 -94.79(18) . . . . ?
N22 O25 C3 C1 74.00(18) . . . . ?
N22 O25 C3 C15 -175.43(15) . . . . ?
N38 O24 C13 C9 80.55(19) . . . . ?
N38 O24 C13 C18 -168.37(15) . . . . ?
C43 O28 C1 C3 95.51(17) . . . . ?
C43 O28 C1 C11 -18.68(18) . . . . ?
C43 C5 C11 O26 -87.07(18) . . . . ?
C43 C5 C11 C1 26.18(18) . . . . ?
C35 O29 C9 C7 -18.61(19) . . . . ?
C35 O29 C9 C13 95.84(18) . . . . ?
C35 C23 C7 O41 -91.37(18) . . . . ?
C35 C23 C7 C9 22.37(19) . . . . ?
C23 C7 C9 O29 -3.3(2) . . . . ?
C23 C7 C9 C13 -124.67(16) . . . . ?
C1 O28 C43 C5 36.42(19) . . . . ?
C1 C3 C15 O26 31.5(2) . . . . ?
C3 O25 N22 O27 11.8(2) . . . . ?
C3 O25 N22 O39 -169.12(17) . . . . ?
C3 C1 C11 O26 -10.4(2) . . . . ?
C3 C1 C11 C5 -126.11(16) . . . . ?
C7 O41 C18 C13 -38.9(2) . . . . ?
C7 C9 C13 O24 98.94(18) . . . . ?
C7 C9 C13 C18 -13.3(2) . . . . ?
C9 O29 C35 C23 33.72(19) . . . . ?
C9 C13 C18 O41 31.4(2) . . . . ?
C11 O26 C15 C3 -40.0(2) . . . . ?
C11 C1 C3 O25 99.76(17) . . . . ?
C11 C1 C3 C15 -12.50(19) . . . . ?
C13 O24 N38 O30 7.9(2) . . . . ?
C13 O24 N38 O37 -173.30(17) . . . . ?
C15 O26 C11 C1 31.1(2) . . . . ?
C15 O26 C11 C5 142.85(16) . . . . ?
C18 O41 C7 C23 142.22(17) . . . . ?
C18 O41 C7 C9 29.6(2) . . . . ?
